data_4305296
loop_
_publ_author_name
'Wai-Lun Man'
'Hoi-Ki Kwong'
'William W. Y. Lam'
'Jing Xiang'
'Tsz-Wing Wong'
'Wing-Hong Lam'
'Wing-Tak Wong'
'Shie-Ming Peng'
'Tai-Chu Lau'

_publ_contact_author_address
;
Department of Biology and Chemistry
City University of Hong Kong
Tat Chee Road,
Kowloon Tong, 
Hong Kong.
;
_publ_contact_author_email BHTCLAU@cityu.edu.hk
_publ_contact_author_fax (852)27887406
_publ_contact_author_name 'Prof. T. C. Lau'
_publ_contact_author_phone (852)27887811
_publ_section_title
;
General Synthesis of (Salen)ruthenium(III) Complexes via N...N Coupling
of (Salen)ruthenium(VI) Nitrides
;
_journal_name_full 'Inorganic Chemistry'
_journal_page_first 5936
_journal_page_last 5944
_journal_paper_doi 10.1021/ic800263n
_journal_volume 47
_journal_year 2008
_chemical_formula_moiety 'C16 H36 N, C16 H14 Cl2 N2 O2 Ru'
_chemical_formula_sum 'C32 H50 Cl2 N3 O2 Ru'
_chemical_formula_weight 680.74
_space_group_IT_number 14
_symmetry_cell_setting monoclinic
_symmetry_Int_Tables_number 14
_symmetry_space_group_name_Hall '-P 2ybc'
_symmetry_space_group_name_H-M 'P 1 21/c 1'
_cell_angle_alpha 90
_cell_angle_beta 97.76(2)
_cell_angle_gamma 90
_cell_formula_units_Z 4
_cell_length_a 11.817(3)
_cell_length_b 13.209(3)
_cell_length_c 22.033(4)
_cell_measurement_reflns_used 25
_cell_measurement_temperature 298(1)
_cell_measurement_theta_max 8.2
_cell_measurement_theta_min 6.8
_cell_volume 3407.7(13)
_computing_cell_refinement 'AFC Diffractometer Control'
_computing_data_collection 'AFC Diffractometer Control (Molecular Structure Corporation, 1992)'
_computing_data_reduction 'TEXSAN (Molecular Structure Corporation, 1992)'
_computing_molecular_graphics 'ORTEP-3 (Farrugia, 1997)'
_computing_publication_material CrystalStructure
_computing_structure_refinement 'CRYSTALS (Watkin et al., 1996)'
_computing_structure_solution 'DIRDIF92-PATTY (Beurskens e. al. 1992)'
_diffrn_measured_fraction_theta_full 0.9981
_diffrn_measured_fraction_theta_max 0.9981
_diffrn_measurement_device_type 'Rigaku AFC7R'
_diffrn_measurement_method \w-2\q
_diffrn_radiation_type 'Mo K\a'
_diffrn_radiation_wavelength 0.7107
_diffrn_reflns_av_R_equivalents 0.036
_diffrn_reflns_limit_h_max 12
_diffrn_reflns_limit_h_min 0
_diffrn_reflns_limit_k_max 14
_diffrn_reflns_limit_k_min 0
_diffrn_reflns_limit_l_max 23
_diffrn_reflns_limit_l_min -23
_diffrn_reflns_number 9920
_diffrn_reflns_theta_full 22.50
_diffrn_reflns_theta_max 22.50
_diffrn_standards_decay_% -2.69
_diffrn_standards_interval_count 250
_diffrn_standards_number 3
_exptl_absorpt_coefficient_mu 0.648
_exptl_absorpt_correction_T_max 1.00
_exptl_absorpt_correction_T_min 0.78
_exptl_absorpt_correction_type empirical
_exptl_absorpt_process_details 'psi-scans (North, Phillips & Mathews, 1968)'
_exptl_crystal_colour red
_exptl_crystal_density_diffrn 1.327
_exptl_crystal_density_method 'not measured'
_exptl_crystal_description prism
_exptl_crystal_F_000 1428.00
_exptl_crystal_size_max 0.27
_exptl_crystal_size_mid 0.21
_exptl_crystal_size_min 0.18
_refine_diff_density_max 0.81
_refine_diff_density_min -0.81
_refine_ls_extinction_method none
_refine_ls_goodness_of_fit_ref 1.030
_refine_ls_hydrogen_treatment refall
_refine_ls_number_parameters 396
_refine_ls_number_reflns 2944
_refine_ls_R_factor_gt 0.0550
_refine_ls_shift/su_max 0.0010
_refine_ls_structure_factor_coef F
_refine_ls_weighting_details 'w = 1/[0.0002Fo^2^ + 1.0000\s(Fo^2^) + 0.6500]'
_refine_ls_weighting_scheme calc
_refine_ls_wR_factor_ref 0.0660
_reflns_number_gt 2625
_reflns_number_total 4696
_reflns_threshold_expression F^2^>2.0\s(F^2^)
_cod_data_source_file ic800263n-file002_4.cif
_cod_data_source_block '_compound_12'
_cod_original_sg_symbol_H-M 'P 21/c'
_cod_original_formula_sum 'C32 H50 Cl2 N3 O2 Ru '
_cod_database_code 4305296

loop_
_symmetry_equiv_pos_as_xyz
x,y,z
-x,-y,-z
-x,y+1/2,-z+1/2
x,-y+1/2,z+1/2

loop_
_atom_site_label
_atom_site_type_symbol
_atom_site_fract_x
_atom_site_fract_y
_atom_site_fract_z
_atom_site_U_iso_or_equiv
_atom_site_adp_type
_atom_site_occupancy
_atom_site_symmetry_multiplicity
_atom_site_calc_flag
_atom_site_refinement_flags
_atom_site_disorder_assembly
_atom_site_disorder_group
Ru(1) Ru 0.09649(7) 0.04608(6) 0.20139(4) 0.0552(2) Uani 1.00 1 d . . .
Cl(1) Cl 0.2830(2) 0.1129(2) 0.2305(1) 0.0765(9) Uani 1.00 1 d . . .
Cl(2) Cl -0.0897(2) -0.0193(2) 0.1708(1) 0.081(1) Uani 1.00 1 d . . .
O(1) O 0.1003(6) -0.0149(5) 0.2856(3) 0.068(2) Uani 1.00 1 d . . .
O(2) O 0.1636(6) -0.0819(5) 0.1687(3) 0.068(2) Uani 1.00 1 d . . .
N(1) N 0.0332(7) 0.1756(6) 0.2278(5) 0.067(3) Uani 1.00 1 d . . .
N(2) N 0.0884(7) 0.1150(7) 0.1211(4) 0.074(3) Uani 1.00 1 d . . .
N(3) N 0.4389(7) 0.1096(7) 0.8085(4) 0.074(3) Uani 1.00 1 d . . .
C(1) C 0.060(1) 0.2227(9) 0.1252(6) 0.106(5) Uani 1.00 1 d . . .
C(2) C -0.008(1) 0.2399(9) 0.1738(6) 0.102(5) Uani 1.00 1 d . . .
C(3) C 0.0255(9) 0.2028(8) 0.2822(6) 0.074(4) Uani 1.00 1 d . . .
C(4) C 0.0562(9) 0.1421(9) 0.3353(5) 0.072(4) Uani 1.00 1 d . . .
C(5) C 0.047(1) 0.189(1) 0.3927(7) 0.111(6) Uani 1.00 1 d . . .
C(6) C 0.070(2) 0.137(2) 0.4467(8) 0.144(8) Uani 1.00 1 d . . .
C(7) C 0.100(1) 0.037(1) 0.4463(6) 0.130(7) Uani 1.00 1 d . . .
C(8) C 0.112(1) -0.012(1) 0.3922(5) 0.093(5) Uani 1.00 1 d . . .
C(9) C 0.0904(9) 0.0371(9) 0.3351(5) 0.073(4) Uani 1.00 1 d . . .
C(10) C 0.1724(8) -0.0971(9) 0.1112(6) 0.073(4) Uani 1.00 1 d . . .
C(11) C 0.214(1) -0.193(1) 0.0933(6) 0.100(5) Uani 1.00 1 d . . .
C(12) C 0.229(1) -0.217(1) 0.0353(8) 0.120(6) Uani 1.00 1 d . . .
C(13) C 0.204(1) -0.147(2) -0.0107(8) 0.133(8) Uani 1.00 1 d . . .
C(14) C 0.164(1) -0.053(1) 0.0027(6) 0.113(6) Uani 1.00 1 d . . .
C(15) C 0.1462(9) -0.025(1) 0.0621(6) 0.084(4) Uani 1.00 1 d . . .
C(16) C 0.107(1) 0.075(1) 0.0704(6) 0.084(4) Uani 1.00 1 d . . .
C(17) C 0.512(1) 0.178(1) 0.7758(6) 0.121(6) Uani 1.00 1 d . . .
C(18) C 0.576(1) 0.130(1) 0.7291(7) 0.164(7) Uiso 1.00 1 d . . .
C(19) C 0.651(1) 0.209(1) 0.7023(8) 0.168(7) Uiso 1.00 1 d . . .
C(20) C 0.682(2) 0.170(2) 0.6416(9) 0.36(2) Uiso 1.00 1 d . . .
C(21) C 0.361(1) 0.042(1) 0.7641(5) 0.097(5) Uani 1.00 1 d . . .
C(22) C 0.290(1) 0.088(1) 0.7146(7) 0.145(7) Uani 1.00 1 d . . .
C(23) C 0.228(2) 0.009(1) 0.6712(8) 0.168(8) Uani 1.00 1 d . . .
C(24) C 0.257(3) -0.005(2) 0.6215(9) 0.31(2) Uani 1.00 1 d . . .
C(25) C 0.365(1) 0.179(1) 0.8423(6) 0.108(5) Uani 1.00 1 d . . .
C(26) C 0.431(1) 0.249(1) 0.8876(7) 0.146(7) Uani 1.00 1 d . . .
C(27) C 0.365(2) 0.324(1) 0.9124(8) 0.188(9) Uani 1.00 1 d . . .
C(28) C 0.431(2) 0.398(1) 0.9552(8) 0.21(1) Uani 1.00 1 d . . .
C(29) C 0.515(1) 0.041(1) 0.8527(6) 0.093(4) Uani 1.00 1 d . . .
C(30) C 0.456(1) -0.024(1) 0.8933(7) 0.117(6) Uani 1.00 1 d . . .
C(31) C 0.539(2) -0.085(1) 0.9395(8) 0.145(8) Uani 1.00 1 d . . .
C(32) C 0.597(2) -0.163(2) 0.9206(9) 0.19(1) Uani 1.00 1 d . . .
H(1) H 0.129(1) 0.2607(9) 0.1331(6) 0.128(5) Uiso 1.00 1 c . . .
H(2) H 0.019(1) 0.2440(9) 0.0875(6) 0.128(5) Uiso 1.00 1 c . . .
H(3) H -0.085(1) 0.2237(9) 0.1596(6) 0.122(5) Uiso 1.00 1 c . . .
H(4) H -0.002(1) 0.3091(9) 0.1855(6) 0.122(5) Uiso 1.00 1 c . . .
H(5) H -0.0031(9) 0.2689(8) 0.2881(6) 0.089(4) Uiso 1.00 1 c . . .
H(6) H 0.025(1) 0.258(1) 0.3935(7) 0.133(6) Uiso 1.00 1 c . . .
H(7) H 0.064(2) 0.170(2) 0.4844(8) 0.172(8) Uiso 1.00 1 c . . .
H(8) H 0.114(1) 0.000(1) 0.4838(6) 0.155(7) Uiso 1.00 1 c . . .
H(9) H 0.134(1) -0.081(1) 0.3934(5) 0.112(5) Uiso 1.00 1 c . . .
H(10) H 0.233(1) -0.243(1) 0.1241(6) 0.120(5) Uiso 1.00 1 c . . .
H(11) H 0.256(1) -0.282(1) 0.0263(8) 0.143(7) Uiso 1.00 1 c . . .
H(12) H 0.214(1) -0.163(2) -0.0515(8) 0.160(8) Uiso 1.00 1 c . . .
H(13) H 0.147(1) -0.006(1) -0.0296(6) 0.136(6) Uiso 1.00 1 c . . .
H(14) H 0.094(1) 0.117(1) 0.0350(6) 0.100(4) Uiso 1.00 1 c . . .
H(15) H 0.464(1) 0.228(1) 0.7555(6) 0.145(6) Uiso 1.00 1 c . . .
H(16) H 0.566(1) 0.209(1) 0.8059(6) 0.145(6) Uiso 1.00 1 c . . .
H(17) H 0.624(1) 0.078(1) 0.7480(7) 0.197(8) Uiso 1.00 1 c . . .
H(18) H 0.524(1) 0.102(1) 0.6971(7) 0.197(8) Uiso 1.00 1 c . . .
H(19) H 0.610(1) 0.270(1) 0.6958(8) 0.201(8) Uiso 1.00 1 c . . .
H(20) H 0.719(1) 0.220(1) 0.7300(8) 0.201(8) Uiso 1.00 1 c . . .
H(21) H 0.727(2) 0.111(2) 0.6485(9) 0.43(2) Uiso 1.00 1 c . . .
H(22) H 0.614(2) 0.155(2) 0.6148(9) 0.43(2) Uiso 1.00 1 c . . .
H(23) H 0.724(2) 0.221(2) 0.6238(9) 0.43(2) Uiso 1.00 1 c . . .
H(24) H 0.409(1) -0.005(1) 0.7469(5) 0.117(5) Uiso 1.00 1 c . . .
H(25) H 0.313(1) 0.006(1) 0.7876(5) 0.117(5) Uiso 1.00 1 c . . .
H(26) H 0.235(1) 0.129(1) 0.7305(7) 0.174(7) Uiso 1.00 1 c . . .
H(27) H 0.336(1) 0.129(1) 0.6922(7) 0.174(7) Uiso 1.00 1 c . . .
H(28) H 0.235(2) -0.054(1) 0.6922(8) 0.20(1) Uiso 1.00 1 c . . .
H(29) H 0.150(2) 0.028(1) 0.6645(8) 0.20(1) Uiso 1.00 1 c . . .
H(30) H 0.211(3) -0.057(2) 0.6010(9) 0.38(2) Uiso 1.00 1 c . . .
H(31) H 0.248(3) 0.055(2) 0.5982(9) 0.38(2) Uiso 1.00 1 c . . .
H(32) H 0.335(3) -0.026(2) 0.6262(9) 0.38(2) Uiso 1.00 1 c . . .
H(33) H 0.320(1) 0.220(1) 0.8127(6) 0.130(5) Uiso 1.00 1 c . . .
H(34) H 0.317(1) 0.139(1) 0.8634(6) 0.130(5) Uiso 1.00 1 c . . .
H(35) H 0.467(1) 0.209(1) 0.9205(7) 0.175(7) Uiso 1.00 1 c . . .
H(36) H 0.487(1) 0.282(1) 0.8679(7) 0.175(7) Uiso 1.00 1 c . . .
H(37) H 0.325(2) 0.361(1) 0.8792(8) 0.23(1) Uiso 1.00 1 c . . .
H(38) H 0.312(2) 0.290(1) 0.9342(8) 0.23(1) Uiso 1.00 1 c . . .
H(39) H 0.472(2) 0.363(1) 0.9888(8) 0.24(1) Uiso 1.00 1 c . . .
H(40) H 0.484(2) 0.434(1) 0.9339(8) 0.24(1) Uiso 1.00 1 c . . .
H(41) H 0.380(2) 0.445(1) 0.9699(8) 0.24(1) Uiso 1.00 1 c . . .
H(42) H 0.556(1) -0.002(1) 0.8290(6) 0.111(5) Uiso 1.00 1 c . . .
H(43) H 0.567(1) 0.084(1) 0.8779(6) 0.111(5) Uiso 1.00 1 c . . .
H(44) H 0.411(1) 0.018(1) 0.9154(7) 0.140(6) Uiso 1.00 1 c . . .
H(45) H 0.409(1) -0.070(1) 0.8686(7) 0.140(6) Uiso 1.00 1 c . . .
H(46) H 0.594(2) -0.038(1) 0.9586(8) 0.174(8) Uiso 1.00 1 c . . .
H(47) H 0.495(2) -0.110(1) 0.9691(8) 0.174(8) Uiso 1.00 1 c . . .
H(48) H 0.548(2) -0.203(2) 0.8922(9) 0.23(1) Uiso 1.00 1 c . . .
H(49) H 0.659(2) -0.139(2) 0.9014(9) 0.23(1) Uiso 1.00 1 c . . .
H(50) H 0.626(2) -0.204(2) 0.9548(9) 0.23(1) Uiso 1.00 1 c . . .

loop_
_atom_site_aniso_label
_atom_site_aniso_U_11
_atom_site_aniso_U_22
_atom_site_aniso_U_33
_atom_site_aniso_U_12
_atom_site_aniso_U_13
_atom_site_aniso_U_23
Ru(1) 0.0600(5) 0.0425(4) 0.0626(5) -0.0001(4) 0.0063(3) 0.0038(5)
Cl(1) 0.067(2) 0.064(2) 0.097(2) -0.006(1) 0.002(1) -0.005(2)
Cl(2) 0.070(2) 0.076(2) 0.096(2) -0.016(1) 0.005(1) 0.007(2)
O(1) 0.102(5) 0.049(4) 0.053(4) -0.002(4) 0.011(4) 0.005(3)
O(2) 0.081(5) 0.058(4) 0.064(5) 0.008(3) 0.011(4) -0.011(4)
N(1) 0.069(6) 0.045(5) 0.089(7) 0.011(4) 0.020(5) 0.002(5)
N(2) 0.075(6) 0.070(6) 0.073(7) -0.013(5) -0.004(5) 0.020(5)
N(3) 0.060(6) 0.060(6) 0.100(7) -0.003(5) 0.004(5) -0.001(5)
C(1) 0.14(1) 0.068(9) 0.11(1) 0.005(8) -0.001(9) 0.028(8)
C(2) 0.11(1) 0.060(8) 0.13(1) 0.026(7) -0.004(9) 0.023(8)
C(3) 0.072(7) 0.053(7) 0.100(9) 0.009(6) 0.018(7) -0.018(7)
C(4) 0.061(7) 0.077(8) 0.082(8) 0.002(6) 0.022(6) -0.022(7)
C(5) 0.13(1) 0.11(1) 0.10(1) 0.019(9) 0.031(9) -0.04(1)
C(6) 0.19(2) 0.15(2) 0.10(1) -0.00(1) 0.04(1) -0.05(1)
C(7) 0.18(2) 0.15(2) 0.066(9) -0.05(1) 0.030(9) -0.00(1)
C(8) 0.12(1) 0.10(1) 0.062(8) -0.023(8) 0.013(7) 0.006(7)
C(9) 0.074(7) 0.075(8) 0.072(8) -0.011(7) 0.018(6) 0.008(7)
C(10) 0.052(6) 0.083(8) 0.082(9) -0.008(6) 0.007(6) -0.019(7)
C(11) 0.083(9) 0.10(1) 0.11(1) 0.002(8) 0.008(8) -0.043(9)
C(12) 0.10(1) 0.15(2) 0.11(1) -0.01(1) 0.03(1) -0.08(1)
C(13) 0.11(1) 0.21(2) 0.09(1) -0.02(1) 0.03(1) -0.06(1)
C(14) 0.10(1) 0.17(2) 0.071(9) -0.04(1) 0.026(7) -0.03(1)
C(15) 0.068(7) 0.11(1) 0.074(9) -0.018(7) 0.010(6) -0.020(8)
C(16) 0.079(8) 0.11(1) 0.060(8) -0.023(7) -0.003(6) 0.007(7)
C(17) 0.12(1) 0.12(1) 0.12(1) -0.03(1) 0.01(1) -0.03(1)
C(21) 0.090(9) 0.11(1) 0.091(9) -0.032(8) 0.000(7) 0.014(9)
C(22) 0.16(2) 0.15(1) 0.12(1) -0.05(1) 0.00(1) 0.01(1)
C(23) 0.19(2) 0.19(2) 0.12(1) -0.10(2) -0.02(1) -0.04(1)
C(24) 0.59(5) 0.24(3) 0.12(2) -0.17(3) 0.09(3) -0.07(2)
C(25) 0.13(1) 0.091(9) 0.10(1) 0.036(9) -0.016(9) -0.019(8)
C(26) 0.17(2) 0.11(1) 0.14(1) 0.05(1) -0.03(1) -0.03(1)
C(27) 0.21(2) 0.18(2) 0.15(2) 0.09(2) -0.04(1) -0.08(2)
C(28) 0.26(2) 0.16(2) 0.18(2) 0.04(2) -0.02(2) -0.09(2)
C(29) 0.092(9) 0.081(8) 0.109(9) 0.011(8) 0.028(7) -0.000(8)
C(30) 0.12(1) 0.11(1) 0.12(1) -0.004(9) 0.01(1) 0.00(1)
C(31) 0.15(2) 0.13(1) 0.15(2) 0.04(1) 0.00(1) 0.02(1)
C(32) 0.19(2) 0.20(2) 0.18(2) 0.01(2) -0.01(2) 0.03(2)

loop_
_atom_type_symbol
_atom_type_description
_atom_type_scat_dispersion_real
_atom_type_scat_dispersion_imag
_atom_type_scat_source
Ru Ru -1.259 0.836
;
International Tables for Crystallography
(1992, Vol. C, Tables 4.2.6.8 and 6.1.1.4)
;
N N 0.006 0.003
;
International Tables for Crystallography
(1992, Vol. C, Tables 4.2.6.8 and 6.1.1.4)
;
Cl Cl 0.148 0.159
;
International Tables for Crystallography
(1992, Vol. C, Tables 4.2.6.8 and 6.1.1.4)
;
C C 0.003 0.002
;
International Tables for Crystallography
(1992, Vol. C, Tables 4.2.6.8 and 6.1.1.4)
;
H H 0.000 0.000
;
International Tables for Crystallography
(1992, Vol. C, Table 6.1.1.4)
;
O O 0.011 0.006
;
International Tables for Crystallography
(1992, Vol. C, Tables 4.2.6.8 and 6.1.1.4)
;

loop_
_geom_angle_atom_site_label_1
_geom_angle_atom_site_label_2
_geom_angle_atom_site_label_3
_geom_angle
_geom_angle_publ_flag
_geom_angle_site_symmetry_1
_geom_angle_site_symmetry_2
_geom_angle_site_symmetry_3
Cl(1) Ru(1) Cl(2) 179.1(1) yes . . .
Cl(1) Ru(1) O(1) 89.7(2) yes . . .
Cl(1) Ru(1) O(2) 90.7(2) yes . . .
Cl(1) Ru(1) N(1) 88.4(2) yes . . .
Cl(1) Ru(1) N(2) 90.1(3) yes . . .
Cl(2) Ru(1) O(1) 91.2(2) yes . . .
Cl(2) Ru(1) O(2) 89.3(2) yes . . .
Cl(2) Ru(1) N(1) 91.5(2) yes . . .
Cl(2) Ru(1) N(2) 89.0(3) yes . . .
O(1) Ru(1) O(2) 91.8(3) yes . . .
O(1) Ru(1) N(1) 92.1(3) yes . . .
O(1) Ru(1) N(2) 175.9(3) yes . . .
O(2) Ru(1) N(1) 175.9(3) yes . . .
O(2) Ru(1) N(2) 92.3(3) yes . . .
N(1) Ru(1) N(2) 83.7(4) yes . . .
C(9) O(1) Ru(1) 124.3(6) yes . . .
C(10) O(2) Ru(1) 123.9(6) yes . . .
C(2) N(1) C(3) 122.5(9) yes . . .
C(2) N(1) Ru(1) 110.6(7) yes . . .
C(3) N(1) Ru(1) 126.9(7) yes . . .
C(1) N(2) C(16) 121(1) yes . . .
C(1) N(2) Ru(1) 112.0(8) yes . . .
C(16) N(2) Ru(1) 126.8(8) yes . . .
C(17) N(3) C(21) 112.2(9) yes . . .
C(17) N(3) C(25) 106.0(9) yes . . .
C(17) N(3) C(29) 109.5(8) yes . . .
C(21) N(3) C(25) 109.3(8) yes . . .
C(21) N(3) C(29) 108.1(8) yes . . .
C(25) N(3) C(29) 111.8(9) yes . . .
C(2) C(1) H(1) 109(1) no . . .
C(2) C(1) H(2) 109(1) no . . .
C(2) C(1) N(2) 110(1) yes . . .
H(1) C(1) H(2) 109(1) no . . .
H(1) C(1) N(2) 109(1) no . . .
H(2) C(1) N(2) 109(1) no . . .
H(3) C(2) H(4) 109(1) no . . .
H(3) C(2) N(1) 109(1) no . . .
H(3) C(2) C(1) 109(1) no . . .
H(4) C(2) N(1) 109(1) no . . .
H(4) C(2) C(1) 109(1) no . . .
N(1) C(2) C(1) 110(1) yes . . .
C(4) C(3) H(5) 117(1) no . . .
C(4) C(3) N(1) 125(1) yes . . .
H(5) C(3) N(1) 117(1) no . . .
C(5) C(4) C(9) 118(1) yes . . .
C(5) C(4) C(3) 116(1) yes . . .
C(9) C(4) C(3) 125(1) yes . . .
C(6) C(5) H(6) 119(1) no . . .
C(6) C(5) C(4) 121(1) yes . . .
H(6) C(5) C(4) 119(1) no . . .
C(7) C(6) H(7) 120(2) no . . .
C(7) C(6) C(5) 119(1) yes . . .
H(7) C(6) C(5) 120(2) no . . .
C(8) C(7) H(8) 119(2) no . . .
C(8) C(7) C(6) 120(1) yes . . .
H(8) C(7) C(6) 119(1) no . . .
C(9) C(8) H(9) 118(1) no . . .
C(9) C(8) C(7) 122(1) yes . . .
H(9) C(8) C(7) 118(1) no . . .
O(1) C(9) C(4) 124(1) yes . . .
O(1) C(9) C(8) 118(1) yes . . .
C(4) C(9) C(8) 117(1) yes . . .
C(11) C(10) C(15) 115(1) yes . . .
C(11) C(10) O(2) 118(1) yes . . .
C(15) C(10) O(2) 126(1) yes . . .
C(12) C(11) H(10) 118(1) no . . .
C(12) C(11) C(10) 123(1) yes . . .
H(10) C(11) C(10) 118(1) no . . .
C(13) C(12) H(11) 120(2) no . . .
C(13) C(12) C(11) 119(1) yes . . .
H(11) C(12) C(11) 120(1) no . . .
C(14) C(13) H(12) 120(2) no . . .
C(14) C(13) C(12) 119(1) yes . . .
H(12) C(13) C(12) 120(2) no . . .
C(15) C(14) H(13) 118(1) no . . .
C(15) C(14) C(13) 122(1) yes . . .
H(13) C(14) C(13) 118(1) no . . .
C(16) C(15) C(10) 123(1) yes . . .
C(16) C(15) C(14) 117(1) yes . . .
C(10) C(15) C(14) 118(1) yes . . .
H(14) C(16) N(2) 116(1) no . . .
H(14) C(16) C(15) 116(1) no . . .
N(2) C(16) C(15) 126(1) yes . . .
C(18) C(17) H(15) 107(1) no . . .
C(18) C(17) H(16) 107(1) no . . .
C(18) C(17) N(3) 117(1) yes . . .
H(15) C(17) H(16) 109(1) no . . .
H(15) C(17) N(3) 107(1) no . . .
H(16) C(17) N(3) 107(1) no . . .
C(19) C(18) H(17) 109(1) no . . .
C(19) C(18) H(18) 109(1) no . . .
C(19) C(18) C(17) 110(1) yes . . .
H(17) C(18) H(18) 109(2) no . . .
H(17) C(18) C(17) 109(1) no . . .
H(18) C(18) C(17) 109(1) no . . .
C(20) C(19) H(19) 109(1) no . . .
C(20) C(19) H(20) 109(2) no . . .
C(20) C(19) C(18) 109(1) yes . . .
H(19) C(19) H(20) 109(1) no . . .
H(19) C(19) C(18) 109(1) no . . .
H(20) C(19) C(18) 109(1) no . . .
H(21) C(20) H(22) 109(3) no . . .
H(21) C(20) H(23) 109(3) no . . .
H(21) C(20) C(19) 109(2) no . . .
H(22) C(20) H(23) 109(2) no . . .
H(22) C(20) C(19) 109(2) no . . .
H(23) C(20) C(19) 109(2) no . . .
C(22) C(21) H(24) 107(1) no . . .
C(22) C(21) H(25) 107(1) no . . .
C(22) C(21) N(3) 118(1) yes . . .
H(24) C(21) H(25) 109(1) no . . .
H(24) C(21) N(3) 107(1) no . . .
H(25) C(21) N(3) 107(1) no . . .
C(23) C(22) H(26) 108(1) no . . .
C(23) C(22) H(27) 108(1) no . . .
C(23) C(22) C(21) 111(1) yes . . .
H(26) C(22) H(27) 109(2) no . . .
H(26) C(22) C(21) 108(1) no . . .
H(27) C(22) C(21) 108(1) no . . .
C(24) C(23) H(28) 106(2) no . . .
C(24) C(23) H(29) 106(2) no . . .
C(24) C(23) C(22) 120(2) yes . . .
H(28) C(23) H(29) 109(2) no . . .
H(28) C(23) C(22) 106(1) no . . .
H(29) C(23) C(22) 106(2) no . . .
H(30) C(24) H(31) 109(3) no . . .
H(30) C(24) H(32) 109(3) no . . .
H(30) C(24) C(23) 109(3) no . . .
H(31) C(24) H(32) 109(3) no . . .
H(31) C(24) C(23) 109(2) no . . .
H(32) C(24) C(23) 109(2) no . . .
C(26) C(25) H(33) 108(1) no . . .
C(26) C(25) H(34) 108(1) no . . .
C(26) C(25) N(3) 114(1) yes . . .
H(33) C(25) H(34) 109(1) no . . .
H(33) C(25) N(3) 108(1) no . . .
H(34) C(25) N(3) 108(1) no . . .
C(27) C(26) H(35) 108(1) no . . .
C(27) C(26) H(36) 108(1) no . . .
C(27) C(26) C(25) 115(1) yes . . .
H(35) C(26) H(36) 109(2) no . . .
H(35) C(26) C(25) 108(1) no . . .
H(36) C(26) C(25) 108(1) no . . .
C(28) C(27) H(37) 107(2) no . . .
C(28) C(27) H(38) 107(2) no . . .
C(28) C(27) C(26) 115(1) yes . . .
H(37) C(27) H(38) 109(2) no . . .
H(37) C(27) C(26) 107(2) no . . .
H(38) C(27) C(26) 107(2) no . . .
H(39) C(28) H(40) 109(2) no . . .
H(39) C(28) H(41) 109(2) no . . .
H(39) C(28) C(27) 109(1) no . . .
H(40) C(28) H(41) 109(2) no . . .
H(40) C(28) C(27) 109(1) no . . .
H(41) C(28) C(27) 109(2) no . . .
C(30) C(29) H(42) 107(1) no . . .
C(30) C(29) H(43) 107(1) no . . .
C(30) C(29) N(3) 116(1) yes . . .
H(42) C(29) H(43) 109(1) no . . .
H(42) C(29) N(3) 107(1) no . . .
H(43) C(29) N(3) 107(1) no . . .
C(31) C(30) H(44) 108(1) no . . .
C(31) C(30) H(45) 108(1) no . . .
C(31) C(30) C(29) 113(1) yes . . .
H(44) C(30) H(45) 109(1) no . . .
H(44) C(30) C(29) 108(1) no . . .
H(45) C(30) C(29) 108(1) no . . .
C(32) C(31) H(46) 106(2) no . . .
C(32) C(31) H(47) 106(2) no . . .
C(32) C(31) C(30) 120(1) yes . . .
H(46) C(31) H(47) 109(2) no . . .
H(46) C(31) C(30) 106(1) no . . .
H(47) C(31) C(30) 106(1) no . . .
H(48) C(32) H(49) 109(2) no . . .
H(48) C(32) H(50) 109(2) no . . .
H(48) C(32) C(31) 109(2) no . . .
H(49) C(32) H(50) 109(2) no . . .
H(49) C(32) C(31) 109(2) no . . .
H(50) C(32) C(31) 109(2) no . . .

loop_
_geom_bond_atom_site_label_1
_geom_bond_atom_site_label_2
_geom_bond_distance
_geom_bond_publ_flag
_geom_bond_site_symmetry_1
_geom_bond_site_symmetry_2
Ru(1) Cl(1) 2.380(3) yes . .
Ru(1) Cl(2) 2.375(3) yes . .
Ru(1) O(1) 2.017(6) yes . .
Ru(1) O(2) 2.039(7) yes . .
Ru(1) N(1) 1.985(8) yes . .
Ru(1) N(2) 1.980(9) yes . .
O(1) C(9) 1.31(1) yes . .
O(2) C(10) 1.30(1) yes . .
N(1) C(2) 1.49(2) yes . .
N(1) C(3) 1.27(2) yes . .
N(2) C(1) 1.47(2) yes . .
N(2) C(16) 1.28(2) yes . .
N(3) C(17) 1.50(2) yes . .
N(3) C(21) 1.54(1) yes . .
N(3) C(25) 1.53(2) yes . .
N(3) C(29) 1.53(1) yes . .
C(1) C(2) 1.44(2) yes . .
C(1) H(1) 0.95(2) no . .
C(1) H(2) 0.95(2) no . .
C(2) H(3) 0.95(2) no . .
C(2) H(4) 0.95(2) no . .
C(3) C(4) 1.42(2) yes . .
C(3) H(5) 0.95(2) no . .
C(4) C(5) 1.42(2) yes . .
C(4) C(9) 1.44(2) yes . .
C(5) C(6) 1.37(2) yes . .
C(5) H(6) 0.95(2) no . .
C(6) C(7) 1.37(3) yes . .
C(6) H(7) 0.95(3) no . .
C(7) C(8) 1.38(2) yes . .
C(7) H(8) 0.95(2) no . .
C(8) C(9) 1.41(2) yes . .
C(8) H(9) 0.95(2) no . .
C(10) C(11) 1.44(2) yes . .
C(10) C(15) 1.44(2) yes . .
C(11) C(12) 1.35(2) yes . .
C(11) H(10) 0.95(2) no . .
C(12) C(13) 1.38(3) yes . .
C(12) H(11) 0.95(2) no . .
C(13) C(14) 1.37(3) yes . .
C(13) H(12) 0.95(2) no . .
C(14) C(15) 1.40(2) yes . .
C(14) H(13) 0.95(2) no . .
C(15) C(16) 1.43(2) yes . .
C(16) H(14) 0.95(2) no . .
C(17) C(18) 1.50(2) yes . .
C(17) H(15) 0.95(2) no . .
C(17) H(16) 0.95(2) no . .
C(18) C(19) 1.53(2) yes . .
C(18) H(17) 0.95(2) no . .
C(18) H(18) 0.95(2) no . .
C(19) C(20) 1.52(3) yes . .
C(19) H(19) 0.95(2) no . .
C(19) H(20) 0.95(2) no . .
C(20) H(21) 0.95(4) no . .
C(20) H(22) 0.95(3) no . .
C(20) H(23) 0.95(4) no . .
C(21) C(22) 1.42(2) yes . .
C(21) H(24) 0.95(2) no . .
C(21) H(25) 0.95(2) no . .
C(22) C(23) 1.53(2) yes . .
C(22) H(26) 0.95(2) no . .
C(22) H(27) 0.95(2) no . .
C(23) C(24) 1.20(3) yes . .
C(23) H(28) 0.95(3) no . .
C(23) H(29) 0.95(3) no . .
C(24) H(30) 0.95(4) no . .
C(24) H(31) 0.95(3) no . .
C(24) H(32) 0.95(4) no . .
C(25) C(26) 1.49(2) yes . .
C(25) H(33) 0.95(2) no . .
C(25) H(34) 0.95(2) no . .
C(26) C(27) 1.41(3) yes . .
C(26) H(35) 0.95(2) no . .
C(26) H(36) 0.95(2) no . .
C(27) C(28) 1.51(3) yes . .
C(27) H(37) 0.95(2) no . .
C(27) H(38) 0.95(3) no . .
C(28) H(39) 0.95(2) no . .
C(28) H(40) 0.95(3) no . .
C(28) H(41) 0.95(3) no . .
C(29) C(30) 1.48(2) yes . .
C(29) H(42) 0.95(2) no . .
C(29) H(43) 0.95(2) no . .
C(30) C(31) 1.54(2) yes . .
C(30) H(44) 0.95(2) no . .
C(30) H(45) 0.95(2) no . .
C(31) C(32) 1.35(3) yes . .
C(31) H(46) 0.95(2) no . .
C(31) H(47) 0.95(3) no . .
C(32) H(48) 0.95(3) no . .
C(32) H(49) 0.95(3) no . .
C(32) H(50) 0.95(3) no . .

loop_
_geom_contact_atom_site_label_1
_geom_contact_atom_site_label_2
_geom_contact_distance
_geom_contact_publ_flag
_geom_contact_site_symmetry_1
_geom_contact_site_symmetry_2
Ru(1) Cl(1) 2.380(3) yes . 55501
Ru(1) Cl(2) 2.375(3) yes . 55501
Ru(1) O(1) 2.017(6) yes . 55501
Ru(1) O(2) 2.039(7) yes . 55501
Ru(1) C(1) 2.87(1) yes . 55501
Ru(1) C(2) 2.87(1) yes . 55501
Ru(1) C(3) 2.93(1) yes . 55501
Ru(1) C(4) 3.30(1) yes . 55501
Ru(1) C(9) 2.96(1) yes . 55501
Ru(1) C(10) 2.97(1) yes . 55501
Ru(1) C(15) 3.34(1) yes . 55501
Ru(1) C(16) 2.93(1) yes . 55501
Ru(1) H(1) 3.26(1) no . 55501
Ru(1) H(3) 3.23(1) no . 55501
Cl(1) Ru(1) 2.380(3) yes . 55501
Cl(1) O(1) 3.112(7) yes . 55501
Cl(1) O(2) 3.154(7) yes . 55501
Cl(1) N(1) 3.058(8) yes . 55501
Cl(1) N(2) 3.099(9) yes . 55501
Cl(1) C(1) 3.57(1) yes . 55501
Cl(1) C(3) 3.59(1) yes . 55501
Cl(1) C(9) 3.59(1) yes . 55501
Cl(1) H(1) 3.27(1) no . 55501
Cl(2) Ru(1) 2.375(3) yes . 55501
Cl(2) O(1) 3.147(7) yes . 55501
Cl(2) O(2) 3.111(7) yes . 55501
Cl(2) N(1) 3.134(8) yes . 55501
Cl(2) N(2) 3.06(1) yes . 55501
Cl(2) C(2) 3.56(1) yes . 55501
Cl(2) H(3) 3.22(1) no . 55501
Cl(2) H(5) 3.10(1) no . 54502
Cl(2) H(6) 3.40(2) no . 54502
Cl(2) H(13) 3.11(1) no . 55503
O(1) Ru(1) 2.017(6) yes . 55501
O(1) Cl(1) 3.112(7) yes . 55501
O(1) Cl(2) 3.147(7) yes . 55501
O(1) O(2) 2.91(1) yes . 55501
O(1) N(1) 2.88(1) yes . 55501
O(1) C(2) 3.57(1) yes . 54502
O(1) C(3) 3.01(1) yes . 55501
O(1) C(4) 2.44(1) yes . 55501
O(1) C(8) 2.34(1) yes . 55501
O(1) H(4) 2.71(1) no . 54502
O(1) H(5) 3.41(1) no . 54502
O(1) H(9) 2.51(1) no . 55501
O(2) Ru(1) 2.039(7) yes . 55501
O(2) Cl(1) 3.154(7) yes . 55501
O(2) Cl(2) 3.111(7) yes . 55501
O(2) O(1) 2.91(1) yes . 55501
O(2) N(2) 2.90(1) yes . 55501
O(2) C(11) 2.36(2) yes . 55501
O(2) C(15) 2.45(1) yes . 55501
O(2) C(16) 3.01(1) yes . 55501
O(2) H(5) 2.98(1) no . 54502
O(2) H(6) 3.24(2) no . 54502
O(2) H(10) 2.53(1) no . 55501
N(1) Cl(1) 3.058(8) yes . 55501
N(1) Cl(2) 3.134(8) yes . 55501
N(1) O(1) 2.88(1) yes . 55501
N(1) N(2) 2.65(1) yes . 55501
N(1) C(1) 2.41(2) yes . 55501
N(1) C(4) 2.39(2) yes . 55501
N(1) C(9) 2.99(1) yes . 55501
N(1) H(1) 2.74(2) no . 55501
N(1) H(2) 3.20(2) no . 55501
N(1) H(3) 2.01(2) no . 55501
N(1) H(4) 2.01(1) no . 55501
N(1) H(5) 1.90(2) no . 55501
N(2) Cl(1) 3.099(9) yes . 55501
N(2) Cl(2) 3.06(1) yes . 55501
N(2) O(2) 2.90(1) yes . 55501
N(2) N(1) 2.65(1) yes . 55501
N(2) C(2) 2.39(2) yes . 55501
N(2) C(10) 2.99(1) yes . 55501
N(2) C(15) 2.41(2) yes . 55501
N(2) H(1) 1.99(2) no . 55501
N(2) H(2) 1.99(2) no . 55501
N(2) H(3) 2.73(2) no . 55501
N(2) H(4) 3.19(2) no . 55501
N(2) H(13) 3.52(2) no . 55503
N(2) H(14) 1.91(2) no . 55501
N(3) C(18) 2.56(2) yes . 55501
N(3) C(21) 1.54(1) yes . 55501
N(3) C(22) 2.54(2) yes . 55501
N(3) C(25) 1.53(2) yes . 55501
N(3) C(26) 2.54(2) yes . 55501
N(3) C(29) 1.53(1) yes . 55501
N(3) C(30) 2.55(2) yes . 55501
N(3) H(15) 2.00(2) no . 55501
N(3) H(16) 2.00(2) no . 55501
N(3) H(17) 2.74(2) no . 55501
N(3) H(18) 2.78(2) no . 55501
N(3) H(24) 2.03(2) no . 55501
N(3) H(25) 2.03(1) no . 55501
N(3) H(26) 2.77(2) no . 55501
N(3) H(27) 2.69(2) no . 55501
N(3) H(33) 2.04(2) no . 55501
N(3) H(34) 2.04(2) no . 55501
N(3) H(35) 2.77(2) no . 55501
N(3) H(36) 2.65(2) no . 55501
N(3) H(42) 2.03(1) no . 55501
N(3) H(43) 2.03(1) no . 55501
N(3) H(44) 2.71(2) no . 55501
N(3) H(45) 2.76(2) no . 55501
C(1) Ru(1) 2.87(1) yes . 55501
C(1) Cl(1) 3.57(1) yes . 55501
C(1) N(1) 2.41(2) yes . 55501
C(1) C(3) 3.55(2) yes . 55501
C(1) C(16) 2.39(2) yes . 55501
C(1) H(3) 1.97(2) no . 55501
C(1) H(4) 1.97(2) no . 55501
C(1) H(9) 3.45(2) no . 55502
C(1) H(12) 3.51(2) no . 55503
C(1) H(14) 2.51(2) no . 55501
C(2) Ru(1) 2.87(1) yes . 55501
C(2) Cl(2) 3.56(1) yes . 55501
C(2) O(1) 3.57(1) yes . 55502
C(2) N(2) 2.39(2) yes . 55501
C(2) C(3) 2.42(2) yes . 55501
C(2) C(16) 3.55(2) yes . 55501
C(2) H(1) 1.97(2) no . 55501
C(2) H(2) 1.97(2) no . 55501
C(2) H(5) 2.54(2) no . 55501
C(2) H(9) 3.07(2) no . 55502
C(2) H(12) 3.53(2) no . 55503
C(3) Ru(1) 2.93(1) yes . 55501
C(3) Cl(1) 3.59(1) yes . 55501
C(3) O(1) 3.01(1) yes . 55501
C(3) C(1) 3.55(2) yes . 55501
C(3) C(2) 2.42(2) yes . 55501
C(3) C(5) 2.42(2) yes . 55501
C(3) C(9) 2.55(2) yes . 55501
C(3) H(3) 2.85(2) no . 55501
C(3) H(4) 2.54(2) no . 55501
C(3) H(6) 2.56(2) no . 55501
C(4) Ru(1) 3.30(1) yes . 55501
C(4) O(1) 2.44(1) yes . 55501
C(4) N(1) 2.39(2) yes . 55501
C(4) C(6) 2.44(2) yes . 55501
C(4) C(7) 2.80(2) yes . 55501
C(4) C(8) 2.43(2) yes . 55501
C(4) H(5) 2.04(2) no . 55501
C(4) H(6) 2.06(2) no . 55501
C(4) H(7) 3.30(2) no . 55501
C(4) H(9) 3.29(2) no . 55501
C(5) C(3) 2.42(2) yes . 55501
C(5) C(7) 2.37(2) yes . 55501
C(5) C(8) 2.76(2) yes . 55501
C(5) C(9) 2.46(2) yes . 55501
C(5) C(11) 3.51(2) yes . 55502
C(5) H(5) 2.53(2) no . 55501
C(5) H(7) 2.02(2) no . 55501
C(5) H(8) 3.23(2) no . 55501
C(5) H(10) 3.40(2) no . 55502
C(6) C(4) 2.44(2) yes . 55501
C(6) C(8) 2.39(2) yes . 55501
C(6) C(9) 2.83(2) yes . 55501
C(6) H(6) 2.01(2) no . 55501
C(6) H(8) 2.02(3) no . 55501
C(6) H(9) 3.24(2) no . 55501
C(7) C(4) 2.80(2) yes . 55501
C(7) C(5) 2.37(2) yes . 55501
C(7) C(9) 2.44(2) yes . 55501
C(7) H(6) 3.23(2) no . 55501
C(7) H(7) 2.02(3) no . 55501
C(7) H(9) 2.02(2) no . 55501
C(7) H(31) 3.57(3) no . 55501
C(8) O(1) 2.34(1) yes . 55501
C(8) C(4) 2.43(2) yes . 55501
C(8) C(5) 2.76(2) yes . 55501
C(8) C(6) 2.39(2) yes . 55501
C(8) H(4) 3.10(2) no . 54502
C(8) H(7) 3.25(2) no . 55501
C(8) H(8) 2.02(2) no . 55501
C(9) Ru(1) 2.96(1) yes . 55501
C(9) Cl(1) 3.59(1) yes . 55501
C(9) N(1) 2.99(1) yes . 55501
C(9) C(3) 2.55(2) yes . 55501
C(9) C(5) 2.46(2) yes . 55501
C(9) C(6) 2.83(2) yes . 55501
C(9) C(7) 2.44(2) yes . 55501
C(9) H(4) 3.20(2) no . 54502
C(9) H(5) 3.37(2) no . 55501
C(9) H(6) 3.32(2) no . 55501
C(9) H(8) 3.29(2) no . 55501
C(9) H(9) 2.04(2) no . 55501
C(10) Ru(1) 2.97(1) yes . 55501
C(10) N(2) 2.99(1) yes . 55501
C(10) C(12) 2.46(2) yes . 55501
C(10) C(13) 2.84(2) yes . 55501
C(10) C(14) 2.45(2) yes . 55501
C(10) C(16) 2.53(2) yes . 55501
C(10) H(6) 3.01(2) no . 54502
C(10) H(10) 2.06(2) no . 55501
C(10) H(11) 3.31(2) no . 55501
C(10) H(13) 3.30(2) no . 55501
C(10) H(14) 3.35(2) no . 55501
C(11) O(2) 2.36(2) yes . 55501
C(11) C(5) 3.51(2) yes . 54502
C(11) C(13) 2.36(2) yes . 55501
C(11) C(14) 2.72(2) yes . 55501
C(11) C(15) 2.43(2) yes . 55501
C(11) H(6) 2.95(2) no . 54502
C(11) H(11) 2.00(2) no . 55501
C(11) H(12) 3.22(2) no . 55501
C(12) C(10) 2.46(2) yes . 55501
C(12) C(14) 2.37(2) yes . 55501
C(12) C(15) 2.81(2) yes . 55501
C(12) H(6) 3.58(2) no . 54502
C(12) H(10) 1.98(2) no . 55501
C(12) H(12) 2.03(2) no . 55501
C(12) H(13) 3.22(2) no . 55501
C(13) C(10) 2.84(2) yes . 55501
C(13) C(11) 2.36(2) yes . 55501
C(13) C(15) 2.43(2) yes . 55501
C(13) H(2) 3.19(2) no . 55503
C(13) H(3) 3.54(2) no . 55503
C(13) H(10) 3.21(2) no . 55501
C(13) H(11) 2.03(3) no . 55501
C(13) H(13) 2.00(3) no . 55501
C(13) H(14) 3.51(2) no . 55503
C(13) H(23) 3.25(3) no . 64502
C(14) C(10) 2.45(2) yes . 55501
C(14) C(11) 2.72(2) yes . 55501
C(14) C(12) 2.37(2) yes . 55501
C(14) C(16) 2.42(2) yes . 55501
C(14) C(16) 3.40(2) yes . 55503
C(14) H(11) 3.23(2) no . 55501
C(14) H(12) 2.02(3) no . 55501
C(14) H(14) 2.53(2) no . 55501
C(14) H(14) 3.16(2) no . 55503
C(15) Ru(1) 3.34(1) yes . 55501
C(15) O(2) 2.45(1) yes . 55501
C(15) N(2) 2.41(2) yes . 55501
C(15) C(11) 2.43(2) yes . 55501
C(15) C(12) 2.81(2) yes . 55501
C(15) C(13) 2.43(2) yes . 55501
C(15) H(10) 3.29(2) no . 55501
C(15) H(12) 3.28(2) no . 55501
C(15) H(13) 2.04(2) no . 55501
C(15) H(13) 3.47(2) no . 55503
C(15) H(14) 2.04(2) no . 55501
C(15) H(14) 3.53(2) no . 55503
C(16) Ru(1) 2.93(1) yes . 55501
C(16) O(2) 3.01(1) yes . 55501
C(16) C(1) 2.39(2) yes . 55501
C(16) C(2) 3.55(2) yes . 55501
C(16) C(10) 2.53(2) yes . 55501
C(16) C(14) 2.42(2) yes . 55501
C(16) C(14) 3.40(2) yes . 55503
C(16) H(1) 2.81(2) no . 55501
C(16) H(2) 2.51(2) no . 55501
C(16) H(13) 2.55(2) no . 55501
C(16) H(13) 3.16(2) no . 55503
C(17) C(19) 2.49(2) yes . 55501
C(17) C(21) 2.52(2) yes . 55501
C(17) C(22) 3.02(2) yes . 55501
C(17) C(25) 2.42(2) yes . 55501
C(17) C(26) 2.92(2) yes . 55501
C(17) C(29) 2.47(2) yes . 55501
C(17) H(17) 2.02(2) no . 55501
C(17) H(18) 2.02(2) no . 55501
C(17) H(19) 2.55(2) no . 55501
C(17) H(20) 2.82(2) no . 55501
C(17) H(24) 2.74(2) no . 55501
C(17) H(25) 3.31(2) no . 55501
C(17) H(26) 3.35(2) no . 55501
C(17) H(27) 2.66(2) no . 55501
C(17) H(33) 2.58(2) no . 55501
C(17) H(34) 3.24(2) no . 55501
C(17) H(35) 3.33(2) no . 55501
C(17) H(36) 2.50(2) no . 55501
C(17) H(42) 2.66(2) no . 55501
C(17) H(43) 2.58(2) no . 55501
C(18) N(3) 2.56(2) yes . 55501
C(18) C(20) 2.49(3) yes . 55501
C(18) C(21) 2.99(2) yes . 55501
C(18) C(22) 3.40(2) yes . 55501
C(18) C(29) 3.14(2) yes . 55501
C(18) H(15) 2.00(2) no . 55501
C(18) H(16) 2.00(2) no . 55501
C(18) H(19) 2.05(2) no . 55501
C(18) H(20) 2.05(2) no . 55501
C(18) H(21) 2.69(3) no . 55501
C(18) H(22) 2.64(3) no . 55501
C(18) H(23) 3.31(3) no . 55501
C(18) H(24) 2.73(2) no . 55501
C(18) H(27) 2.84(2) no . 55501
C(18) H(42) 2.84(2) no . 55501
C(18) H(43) 3.35(2) no . 55501
C(19) C(17) 2.49(2) yes . 55501
C(19) H(3) 3.49(2) no . 65504
C(19) H(15) 2.65(2) no . 55501
C(19) H(16) 2.61(2) no . 55501
C(19) H(17) 2.05(2) no . 55501
C(19) H(18) 2.05(2) no . 55501
C(19) H(21) 2.04(3) no . 55501
C(19) H(22) 2.04(3) no . 55501
C(19) H(23) 2.04(3) no . 55501
C(20) C(18) 2.49(3) yes . 55501
C(20) H(3) 3.06(3) no . 65504
C(20) H(12) 3.31(3) no . 65502
C(20) H(17) 2.81(3) no . 55501
C(20) H(18) 2.53(3) no . 55501
C(20) H(19) 2.04(3) no . 55501
C(20) H(20) 2.04(3) no . 55501
C(21) N(3) 1.54(1) yes . 55501
C(21) C(17) 2.52(2) yes . 55501
C(21) C(18) 2.99(2) yes . 55501
C(21) C(23) 2.45(2) yes . 55501
C(21) C(24) 3.28(2) yes . 55501
C(21) C(25) 2.50(2) yes . 55501
C(21) C(29) 2.48(2) yes . 55501
C(21) C(30) 3.04(2) yes . 55501
C(21) H(15) 2.76(2) no . 55501
C(21) H(16) 3.31(2) no . 55501
C(21) H(17) 3.20(2) no . 55501
C(21) H(18) 2.70(2) no . 55501
C(21) H(26) 1.94(2) no . 55501
C(21) H(27) 1.94(2) no . 55501
C(21) H(28) 2.39(2) no . 55501
C(21) H(29) 3.10(2) no . 55501
C(21) H(32) 3.14(2) no . 55501
C(21) H(33) 2.66(2) no . 55501
C(21) H(34) 2.65(2) no . 55501
C(21) H(42) 2.61(2) no . 55501
C(21) H(43) 3.29(2) no . 55501
C(21) H(44) 3.32(2) no . 55501
C(21) H(45) 2.73(2) no . 55501
C(22) N(3) 2.54(2) yes . 55501
C(22) C(17) 3.02(2) yes . 55501
C(22) C(18) 3.40(2) yes . 55501
C(22) C(24) 2.38(3) yes . 55501
C(22) C(25) 3.08(2) yes . 55501
C(22) H(1) 3.16(2) no . 55504
C(22) H(15) 2.82(2) no . 55501
C(22) H(18) 2.84(2) no . 55501
C(22) H(24) 1.92(2) no . 55501
C(22) H(25) 1.92(2) no . 55501
C(22) H(28) 2.02(3) no . 55501
C(22) H(29) 2.02(2) no . 55501
C(22) H(30) 3.19(3) no . 55501
C(22) H(31) 2.58(3) no . 55501
C(22) H(32) 2.57(3) no . 55501
C(22) H(33) 2.76(2) no . 55501
C(22) H(34) 3.32(2) no . 55501
C(23) C(21) 2.45(2) yes . 55501
C(23) H(1) 3.33(2) no . 55504
C(23) H(24) 2.54(2) no . 55501
C(23) H(25) 2.62(2) no . 55501
C(23) H(26) 2.05(2) no . 55501
C(23) H(27) 2.05(2) no . 55501
C(23) H(30) 1.76(3) no . 55501
C(23) H(31) 1.76(3) no . 55501
C(23) H(32) 1.76(4) no . 55501
C(24) C(21) 3.28(2) yes . 55501
C(24) C(22) 2.38(3) yes . 55501
C(24) H(1) 3.59(3) no . 55504
C(24) H(8) 3.27(3) no . 55501
C(24) H(10) 3.33(3) no . 54504
C(24) H(11) 3.50(3) no . 54504
C(24) H(24) 3.09(2) no . 55501
C(24) H(26) 3.02(3) no . 55501
C(24) H(27) 2.46(3) no . 55501
C(24) H(28) 1.73(3) no . 55501
C(24) H(29) 1.73(4) no . 55501
C(25) N(3) 1.53(2) yes . 55501
C(25) C(17) 2.42(2) yes . 55501
C(25) C(21) 2.50(2) yes . 55501
C(25) C(22) 3.08(2) yes . 55501
C(25) C(27) 2.45(2) yes . 55501
C(25) C(29) 2.53(2) yes . 55501
C(25) C(30) 3.05(2) yes . 55501
C(25) H(15) 2.46(2) no . 55501
C(25) H(16) 2.64(2) no . 55501
C(25) H(24) 3.30(2) no . 55501
C(25) H(25) 2.62(2) no . 55501
C(25) H(26) 2.80(2) no . 55501
C(25) H(27) 3.35(2) no . 55501
C(25) H(35) 2.00(2) no . 55501
C(25) H(36) 2.00(2) no . 55501
C(25) H(37) 2.59(2) no . 55501
C(25) H(38) 2.64(2) no . 55501
C(25) H(42) 3.33(2) no . 55501
C(25) H(43) 2.72(2) no . 55501
C(25) H(44) 2.68(2) no . 55501
C(25) H(45) 3.37(2) no . 55501
C(26) N(3) 2.54(2) yes . 55501
C(26) C(17) 2.92(2) yes . 55501
C(26) C(28) 2.47(2) yes . 55501
C(26) C(29) 3.05(2) yes . 55501
C(26) H(15) 3.00(2) no . 55501
C(26) H(16) 2.62(2) no . 55501
C(26) H(33) 2.00(2) no . 55501
C(26) H(34) 2.00(2) no . 55501
C(26) H(37) 1.93(2) no . 55501
C(26) H(38) 1.93(3) no . 55501
C(26) H(39) 2.68(2) no . 55501
C(26) H(40) 2.69(2) no . 55501
C(26) H(41) 3.26(2) no . 55501
C(26) H(43) 2.73(2) no . 55501
C(26) H(44) 3.12(2) no . 55501
C(27) C(25) 2.45(2) yes . 55501
C(27) H(33) 2.58(2) no . 55501
C(27) H(34) 2.70(2) no . 55501
C(27) H(35) 1.93(2) no . 55501
C(27) H(36) 1.93(3) no . 55501
C(27) H(39) 2.03(2) no . 55501
C(27) H(40) 2.03(3) no . 55501
C(27) H(41) 2.03(3) no . 55501
C(28) C(26) 2.47(2) yes . 55501
C(28) H(35) 2.67(2) no . 55501
C(28) H(36) 2.62(2) no . 55501
C(28) H(37) 2.01(2) no . 55501
C(28) H(38) 2.01(3) no . 55501
C(29) N(3) 1.53(1) yes . 55501
C(29) C(17) 2.47(2) yes . 55501
C(29) C(18) 3.14(2) yes . 55501
C(29) C(21) 2.48(2) yes . 55501
C(29) C(25) 2.53(2) yes . 55501
C(29) C(26) 3.05(2) yes . 55501
C(29) C(31) 2.52(2) yes . 55501
C(29) C(32) 3.18(2) yes . 55501
C(29) H(15) 3.27(2) no . 55501
C(29) H(16) 2.55(2) no . 55501
C(29) H(17) 2.83(2) no . 55501
C(29) H(18) 3.54(2) no . 55501
C(29) H(24) 2.56(2) no . 55501
C(29) H(25) 2.66(2) no . 55501
C(29) H(33) 3.33(2) no . 55501
C(29) H(34) 2.70(2) no . 55501
C(29) H(35) 2.77(2) no . 55501
C(29) H(36) 3.21(2) no . 55501
C(29) H(44) 1.99(2) no . 55501
C(29) H(45) 1.99(2) no . 55501
C(29) H(46) 2.61(2) no . 55501
C(29) H(47) 3.29(2) no . 55501
C(29) H(48) 3.35(2) no . 55501
C(29) H(49) 3.04(2) no . 55501
C(30) N(3) 2.55(2) yes . 55501
C(30) C(21) 3.04(2) yes . 55501
C(30) C(25) 3.05(2) yes . 55501
C(30) C(32) 2.51(2) yes . 55501
C(30) H(24) 3.21(2) no . 55501
C(30) H(25) 2.72(2) no . 55501
C(30) H(34) 2.73(2) no . 55501
C(30) H(35) 3.12(2) no . 55501
C(30) H(42) 1.98(2) no . 55501
C(30) H(43) 1.98(2) no . 55501
C(30) H(46) 2.02(2) no . 55501
C(30) H(47) 2.02(2) no . 55501
C(30) H(48) 2.61(3) no . 55501
C(30) H(49) 2.83(2) no . 55501
C(30) H(50) 3.29(2) no . 55501
C(31) C(29) 2.52(2) yes . 55501
C(31) H(42) 2.70(2) no . 55501
C(31) H(43) 2.65(2) no . 55501
C(31) H(44) 2.04(2) no . 55501
C(31) H(45) 2.04(2) no . 55501
C(31) H(48) 1.89(3) no . 55501
C(31) H(49) 1.89(3) no . 55501
C(31) H(50) 1.89(3) no . 55501
C(32) C(29) 3.18(2) yes . 55501
C(32) C(30) 2.51(2) yes . 55501
C(32) H(42) 2.94(2) no . 55501
C(32) H(43) 3.40(2) no . 55501
C(32) H(44) 3.25(3) no . 55501
C(32) H(45) 2.67(2) no . 55501
C(32) H(46) 1.86(3) no . 55501
C(32) H(47) 1.86(3) no . 55501
H(1) Ru(1) 3.26(1) no . 55501
H(1) Cl(1) 3.27(1) no . 55501
H(1) N(1) 2.74(2) no . 55501
H(1) N(2) 1.99(2) no . 55501
H(1) C(2) 1.97(2) no . 55501
H(1) C(16) 2.81(2) no . 55501
H(2) N(1) 3.20(2) no . 55501
H(2) N(2) 1.99(2) no . 55501
H(2) C(2) 1.97(2) no . 55501
H(2) C(13) 3.19(2) no . 55503
H(2) C(16) 2.51(2) no . 55501
H(3) Ru(1) 3.23(1) no . 55501
H(3) Cl(2) 3.22(1) no . 55501
H(3) N(1) 2.01(2) no . 55501
H(3) N(2) 2.73(2) no . 55501
H(3) C(1) 1.97(2) no . 55501
H(3) C(3) 2.85(2) no . 55501
H(3) C(13) 3.54(2) no . 55503
H(4) O(1) 2.71(1) no . 55502
H(4) N(1) 2.01(1) no . 55501
H(4) N(2) 3.19(2) no . 55501
H(4) C(1) 1.97(2) no . 55501
H(4) C(3) 2.54(2) no . 55501
H(4) C(8) 3.10(2) no . 55502
H(4) C(9) 3.20(2) no . 55502
H(5) Cl(2) 3.10(1) no . 55502
H(5) O(1) 3.41(1) no . 55502
H(5) O(2) 2.98(1) no . 55502
H(5) N(1) 1.90(2) no . 55501
H(5) C(2) 2.54(2) no . 55501
H(5) C(4) 2.04(2) no . 55501
H(5) C(5) 2.53(2) no . 55501
H(5) C(9) 3.37(2) no . 55501
H(6) Cl(2) 3.40(2) no . 55502
H(6) O(2) 3.24(2) no . 55502
H(6) C(3) 2.56(2) no . 55501
H(6) C(4) 2.06(2) no . 55501
H(6) C(6) 2.01(2) no . 55501
H(6) C(7) 3.23(2) no . 55501
H(6) C(9) 3.32(2) no . 55501
H(6) C(10) 3.01(2) no . 55502
H(6) C(11) 2.95(2) no . 55502
H(6) C(12) 3.58(2) no . 55502
H(7) C(1) 3.42(2) no . 55504
H(7) C(4) 3.30(2) no . 55501
H(7) C(5) 2.02(2) no . 55501
H(7) C(7) 2.02(3) no . 55501
H(7) C(8) 3.25(2) no . 55501
H(8) C(5) 3.23(2) no . 55501
H(8) C(6) 2.02(3) no . 55501
H(8) C(8) 2.02(2) no . 55501
H(8) C(9) 3.29(2) no . 55501
H(8) C(24) 3.27(3) no . 55501
H(9) O(1) 2.51(1) no . 55501
H(9) C(1) 3.45(2) no . 54502
H(9) C(2) 3.07(2) no . 54502
H(9) C(4) 3.29(2) no . 55501
H(9) C(6) 3.24(2) no . 55501
H(9) C(7) 2.02(2) no . 55501
H(9) C(9) 2.04(2) no . 55501
H(10) O(2) 2.53(1) no . 55501
H(10) C(5) 3.40(2) no . 54502
H(10) C(10) 2.06(2) no . 55501
H(10) C(12) 1.98(2) no . 55501
H(10) C(13) 3.21(2) no . 55501
H(10) C(15) 3.29(2) no . 55501
H(11) C(10) 3.31(2) no . 55501
H(11) C(11) 2.00(2) no . 55501
H(11) C(13) 2.03(3) no . 55501
H(11) C(14) 3.23(2) no . 55501
H(12) C(1) 3.51(2) no . 55503
H(12) C(2) 3.53(2) no . 55503
H(12) C(11) 3.22(2) no . 55501
H(12) C(12) 2.03(2) no . 55501
H(12) C(14) 2.02(3) no . 55501
H(12) C(15) 3.28(2) no . 55501
H(12) C(20) 3.31(3) no . 64502
H(13) Cl(2) 3.11(1) no . 55503
H(13) N(2) 3.52(2) no . 55503
H(13) C(10) 3.30(2) no . 55501
H(13) C(12) 3.22(2) no . 55501
H(13) C(13) 2.00(3) no . 55501
H(13) C(15) 2.04(2) no . 55501
H(13) C(15) 3.47(2) no . 55503
H(13) C(16) 2.55(2) no . 55501
H(13) C(16) 3.16(2) no . 55503
H(14) N(2) 1.91(2) no . 55501
H(14) C(1) 2.51(2) no . 55501
H(14) C(10) 3.35(2) no . 55501
H(14) C(13) 3.51(2) no . 55503
H(14) C(14) 2.53(2) no . 55501
H(14) C(14) 3.16(2) no . 55503
H(14) C(15) 2.04(2) no . 55501
H(14) C(15) 3.53(2) no . 55503
H(15) Cl(1) 2.99(1) no . 55504
H(15) N(3) 2.00(2) no . 55501
H(15) C(18) 2.00(2) no . 55501
H(15) C(19) 2.65(2) no . 55501
H(15) C(21) 2.76(2) no . 55501
H(15) C(22) 2.82(2) no . 55501
H(15) C(25) 2.46(2) no . 55501
H(15) C(26) 3.00(2) no . 55501
H(15) C(29) 3.27(2) no . 55501
H(16) N(3) 2.00(2) no . 55501
H(16) C(18) 2.00(2) no . 55501
H(16) C(19) 2.61(2) no . 55501
H(16) C(21) 3.31(2) no . 55501
H(16) C(25) 2.64(2) no . 55501
H(16) C(26) 2.62(2) no . 55501
H(16) C(29) 2.55(2) no . 55501
H(17) N(3) 2.74(2) no . 55501
H(17) C(17) 2.02(2) no . 55501
H(17) C(19) 2.05(2) no . 55501
H(17) C(20) 2.81(3) no . 55501
H(17) C(21) 3.20(2) no . 55501
H(17) C(29) 2.83(2) no . 55501
H(18) N(3) 2.78(2) no . 55501
H(18) C(17) 2.02(2) no . 55501
H(18) C(19) 2.05(2) no . 55501
H(18) C(20) 2.53(3) no . 55501
H(18) C(21) 2.70(2) no . 55501
H(18) C(22) 2.84(2) no . 55501
H(18) C(29) 3.54(2) no . 55501
H(19) C(17) 2.55(2) no . 55501
H(19) C(18) 2.05(2) no . 55501
H(19) C(20) 2.04(3) no . 55501
H(20) C(17) 2.82(2) no . 55501
H(20) C(18) 2.05(2) no . 55501
H(20) C(20) 2.04(3) no . 55501
H(21) C(18) 2.69(3) no . 55501
H(21) C(19) 2.04(3) no . 55501
H(22) C(18) 2.64(3) no . 55501
H(22) C(19) 2.04(3) no . 55501
H(23) C(2) 3.25(3) no . 65504
H(23) C(13) 3.25(3) no . 65502
H(23) C(18) 3.31(3) no . 55501
H(23) C(19) 2.04(3) no . 55501
H(24) N(3) 2.03(2) no . 55501
H(24) C(17) 2.74(2) no . 55501
H(24) C(18) 2.73(2) no . 55501
H(24) C(22) 1.92(2) no . 55501
H(24) C(23) 2.54(2) no . 55501
H(24) C(24) 3.09(2) no . 55501
H(24) C(25) 3.30(2) no . 55501
H(24) C(29) 2.56(2) no . 55501
H(24) C(30) 3.21(2) no . 55501
H(25) N(3) 2.03(1) no . 55501
H(25) C(17) 3.31(2) no . 55501
H(25) C(22) 1.92(2) no . 55501
H(25) C(23) 2.62(2) no . 55501
H(25) C(25) 2.62(2) no . 55501
H(25) C(29) 2.66(2) no . 55501
H(25) C(30) 2.72(2) no . 55501
H(26) Cl(1) 3.46(2) no . 55504
H(26) N(1) 3.52(2) no . 55504
H(26) N(3) 2.77(2) no . 55501
H(26) C(1) 3.50(2) no . 55504
H(26) C(2) 3.44(2) no . 55504
H(26) C(17) 3.35(2) no . 55501
H(26) C(21) 1.94(2) no . 55501
H(26) C(23) 2.05(2) no . 55501
H(26) C(24) 3.02(3) no . 55501
H(26) C(25) 2.80(2) no . 55501
H(27) Cl(1) 3.59(2) no . 55504
H(27) N(3) 2.69(2) no . 55501
H(27) C(17) 2.66(2) no . 55501
H(27) C(18) 2.84(2) no . 55501
H(27) C(21) 1.94(2) no . 55501
H(27) C(23) 2.05(2) no . 55501
H(27) C(24) 2.46(3) no . 55501
H(27) C(25) 3.35(2) no . 55501
H(28) C(21) 2.39(2) no . 55501
H(28) C(22) 2.02(3) no . 55501
H(28) C(24) 1.73(3) no . 55501
H(29) C(1) 3.53(2) no . 55504
H(29) C(21) 3.10(2) no . 55501
H(29) C(22) 2.02(2) no . 55501
H(29) C(24) 1.73(4) no . 55501
H(30) C(11) 3.30(3) no . 54504
H(30) C(12) 3.33(3) no . 54504
H(30) C(22) 3.19(3) no . 55501
H(30) C(23) 1.76(3) no . 55501
H(31) C(7) 3.57(3) no . 55501
H(31) C(22) 2.58(3) no . 55501
H(31) C(23) 1.76(3) no . 55501
H(32) C(21) 3.14(2) no . 55501
H(32) C(22) 2.57(3) no . 55501
H(32) C(23) 1.76(4) no . 55501
H(33) Cl(1) 2.85(1) no . 55504
H(33) N(3) 2.04(2) no . 55501
H(33) C(3) 3.60(2) no . 55504
H(33) C(17) 2.58(2) no . 55501
H(33) C(21) 2.66(2) no . 55501
H(33) C(22) 2.76(2) no . 55501
H(33) C(26) 2.00(2) no . 55501
H(33) C(27) 2.58(2) no . 55501
H(33) C(29) 3.33(2) no . 55501
H(34) N(3) 2.04(2) no . 55501
H(34) C(17) 3.24(2) no . 55501
H(34) C(21) 2.65(2) no . 55501
H(34) C(22) 3.32(2) no . 55501
H(34) C(26) 2.00(2) no . 55501
H(34) C(27) 2.70(2) no . 55501
H(34) C(29) 2.70(2) no . 55501
H(34) C(30) 2.73(2) no . 55501
H(35) N(3) 2.77(2) no . 55501
H(35) C(17) 3.33(2) no . 55501
H(35) C(25) 2.00(2) no . 55501
H(35) C(27) 1.93(2) no . 55501
H(35) C(28) 2.67(2) no . 55501
H(35) C(29) 2.77(2) no . 55501
H(35) C(30) 3.12(2) no . 55501
H(36) N(3) 2.65(2) no . 55501
H(36) C(17) 2.50(2) no . 55501
H(36) C(25) 2.00(2) no . 55501
H(36) C(27) 1.93(3) no . 55501
H(36) C(28) 2.62(2) no . 55501
H(36) C(29) 3.21(2) no . 55501
H(37) Cl(1) 3.27(2) no . 55504
H(37) C(4) 3.20(2) no . 55504
H(37) C(5) 3.40(2) no . 55504
H(37) C(6) 3.55(3) no . 55504
H(37) C(7) 3.49(3) no . 55504
H(37) C(8) 3.26(2) no . 55504
H(37) C(9) 3.12(2) no . 55504
H(37) C(25) 2.59(2) no . 55501
H(37) C(26) 1.93(2) no . 55501
H(37) C(28) 2.01(2) no . 55501
H(38) C(4) 3.59(2) no . 55504
H(38) C(5) 3.15(2) no . 55504
H(38) C(6) 3.07(3) no . 55504
H(38) C(7) 3.42(3) no . 55504
H(38) C(25) 2.64(2) no . 55501
H(38) C(26) 1.93(3) no . 55501
H(38) C(28) 2.01(3) no . 55501
H(39) C(26) 2.68(2) no . 55501
H(39) C(27) 2.03(2) no . 55501
H(40) C(26) 2.69(2) no . 55501
H(40) C(27) 2.03(3) no . 55501
H(41) C(7) 3.29(3) no . 55504
H(41) C(8) 3.51(2) no . 55504
H(41) C(26) 3.26(2) no . 55501
H(41) C(27) 2.03(3) no . 55501
H(42) N(3) 2.03(1) no . 55501
H(42) C(17) 2.66(2) no . 55501
H(42) C(18) 2.84(2) no . 55501
H(42) C(21) 2.61(2) no . 55501
H(42) C(25) 3.33(2) no . 55501
H(42) C(30) 1.98(2) no . 55501
H(42) C(31) 2.70(2) no . 55501
H(42) C(32) 2.94(2) no . 55501
H(43) N(3) 2.03(1) no . 55501
H(43) C(17) 2.58(2) no . 55501
H(43) C(18) 3.35(2) no . 55501
H(43) C(21) 3.29(2) no . 55501
H(43) C(25) 2.72(2) no . 55501
H(43) C(26) 2.73(2) no . 55501
H(43) C(30) 1.98(2) no . 55501
H(43) C(31) 2.65(2) no . 55501
H(43) C(32) 3.40(2) no . 55501
H(44) N(3) 2.71(2) no . 55501
H(44) C(21) 3.32(2) no . 55501
H(44) C(25) 2.68(2) no . 55501
H(44) C(26) 3.12(2) no . 55501
H(44) C(29) 1.99(2) no . 55501
H(44) C(31) 2.04(2) no . 55501
H(44) C(32) 3.25(3) no . 55501
H(45) N(3) 2.76(2) no . 55501
H(45) C(21) 2.73(2) no . 55501
H(45) C(25) 3.37(2) no . 55501
H(45) C(29) 1.99(2) no . 55501
H(45) C(31) 2.04(2) no . 55501
H(45) C(32) 2.67(2) no . 55501
H(46) C(29) 2.61(2) no . 55501
H(46) C(30) 2.02(2) no . 55501
H(46) C(32) 1.86(3) no . 55501
H(47) C(29) 3.29(2) no . 55501
H(47) C(30) 2.02(2) no . 55501
H(47) C(32) 1.86(3) no . 55501
H(48) C(29) 3.35(2) no . 55501
H(48) C(30) 2.61(3) no . 55501
H(48) C(31) 1.89(3) no . 55501
H(49) C(29) 3.04(2) no . 55501
H(49) C(30) 2.83(2) no . 55501
H(49) C(31) 1.89(3) no . 55501
H(50) C(30) 3.29(2) no . 55501
H(50) C(31) 1.89(3) no . 55501
